data_7210448
loop_
_publ_author_name
'Conterosito, Eleonora'
'Croce, Gianluca'
'Palin, Luca'
'Pagano, Cinzia'
'Perioli, Luana'
'Viterbo, Davide'
'Boccaleri, Enrico'
'Paul, Geo'
'Milanesio, Marco'

_publ_section_title
;
 Structural characterization and thermal and chemical stability of
 bioactive molecule-hydrotalcite (LDH) nanocomposites.
;
_journal_issue 32
_journal_name_full 'Physical chemistry chemical physics : PCCP'
_journal_page_first 13418
_journal_page_last 13433
_journal_paper_doi 10.1039/c3cp51235e
_journal_volume 15
_journal_year 2013
_chemical_formula_sum 'C13 H8 N2 Na O6 S'
_chemical_formula_weight 343.26
_chemical_name_systematic
;
?
;
_space_group_IT_number 61
_symmetry_cell_setting orthorhombic
_symmetry_space_group_name_Hall '-P 2ac 2ab'
_symmetry_space_group_name_H-M 'P b c a'
_atom_sites_solution_hydrogens geom
_atom_sites_solution_primary direct
_atom_sites_solution_secondary difmap
_audit_creation_method SHELXL-97
_cell_angle_alpha 90.00
_cell_angle_beta 90.00
_cell_angle_gamma 90.00
_cell_formula_units_Z 8
_cell_length_a 11.116(0)
_cell_length_b 5.810(0)
_cell_length_c 46.919(1)
_cell_measurement_temperature 293(2)
_cell_volume 3030.21(6)
_computing_cell_refinement 'CrysAlisPRO 171.34.44(OXford Diffraction)'
_computing_data_collection 'CrysAlisPRO 171.34.44(OXford Diffraction)'
_computing_data_reduction 'CrysAlisPRO 171.34.44(OXford Diffraction)'
_computing_molecular_graphics 'ORTEP3 for Windows (Farrugia, L. J., 1997)'
_computing_structure_refinement 'SHELXL-97 (Sheldrick, 2007)'
_computing_structure_solution 'Sir2008 (Burla, 2007)'
_diffrn_ambient_temperature 293(2)
_diffrn_measured_fraction_theta_full 0.993
_diffrn_measured_fraction_theta_max 0.953
_diffrn_radiation_monochromator graphite
_diffrn_radiation_source 'fine-focus sealed tube'
_diffrn_radiation_type MoK\a
_diffrn_radiation_wavelength 0.71073
_diffrn_reflns_av_R_equivalents 0.2272
_diffrn_reflns_av_sigmaI/netI 0.3020
_diffrn_reflns_limit_h_max 15
_diffrn_reflns_limit_h_min -15
_diffrn_reflns_limit_k_max 8
_diffrn_reflns_limit_k_min -8
_diffrn_reflns_limit_l_max 67
_diffrn_reflns_limit_l_min -67
_diffrn_reflns_number 44762
_diffrn_reflns_theta_full 25.00
_diffrn_reflns_theta_max 30.5254
_diffrn_reflns_theta_min 4.1234
_exptl_absorpt_coefficient_mu 0.274
_exptl_absorpt_correction_T_max 1.00000
_exptl_absorpt_correction_T_min 0.94578
_exptl_absorpt_correction_type multi-scan
_exptl_absorpt_process_details
;
CrysAlisPro, Oxford Diffraction Ltd.,
Version 1.171.33.52 (release 06-11-2009 CrysAlis171 .NET)
(compiled Nov 6 2009,16:24:50)
Empirical absorption correction using spherical harmonics,
implemented in SCALE3 ABSPACK scaling algorithm.
;
_exptl_crystal_colour colorless
_exptl_crystal_density_diffrn 1.505
_exptl_crystal_density_method 'not measured'
_exptl_crystal_F_000 1400
_exptl_crystal_size_max 0.6
_exptl_crystal_size_mid 0.5
_exptl_crystal_size_min 0.5
_refine_diff_density_max 0.436
_refine_diff_density_min -0.534
_refine_diff_density_rms 0.097
_refine_ls_extinction_method none
_refine_ls_goodness_of_fit_ref 1.066
_refine_ls_hydrogen_treatment mixed
_refine_ls_matrix_type full
_refine_ls_number_parameters 208
_refine_ls_number_reflns 4401
_refine_ls_number_restraints 0
_refine_ls_restrained_S_all 1.066
_refine_ls_R_factor_all 0.2403
_refine_ls_R_factor_gt 0.1192
_refine_ls_shift/su_max 0.000
_refine_ls_shift/su_mean 0.000
_refine_ls_structure_factor_coef Fsqd
_refine_ls_weighting_details 'calc w=1/[\s^2^(Fo^2^)+(0.0256P)^2^+23.3944P] where P=(Fo^2^+2Fc^2^)/3'
_refine_ls_weighting_scheme calc
_refine_ls_wR_factor_gt 0.2176
_refine_ls_wR_factor_ref 0.2497
_reflns_number_gt 1810
_reflns_number_total 4401
_reflns_threshold_expression >2sigma(I)
_cod_data_source_file c3cp51235e.txt
_cod_data_source_block eusna
_cod_original_cell_volume 3030.22(6)
_cod_database_code 7210448

loop_
_symmetry_equiv_pos_as_xyz
'x, y, z'
'-x+1/2, -y, z+1/2'
'x+1/2, -y+1/2, -z'
'-x, y+1/2, -z+1/2'
'-x, -y, -z'
'x-1/2, y, -z-1/2'
'-x-1/2, y-1/2, z'
'x, -y-1/2, z-1/2'

loop_
_atom_site_label
_atom_site_type_symbol
_atom_site_fract_x
_atom_site_fract_y
_atom_site_fract_z
_atom_site_U_iso_or_equiv
_atom_site_adp_type
_atom_site_occupancy
_atom_site_symmetry_multiplicity
_atom_site_calc_flag
_atom_site_refinement_flags
S1 S 0.44202(16) 0.1230(3) 0.04106(3) 0.0336(4) Uani 1 1 d .
Na1 Na 0.1468(3) 0.1427(5) 0.00911(6) 0.0456(8) Uani 1 1 d .
O1 O 0.4736(4) 0.3187(7) 0.02349(9) 0.0354(11) Uani 1 1 d .
C1 C 0.3579(6) 0.0986(11) 0.09535(13) 0.0316(15) Uani 1 1 d .
H1 H 0.3176 -0.0330 0.0893 0.038 Uiso 1 1 calc R
O2 O 0.3315(5) 0.0126(9) 0.03308(9) 0.0471(14) Uani 1 1 d .
C2 C 0.4875(6) 0.4221(9) 0.08348(13) 0.0278(14) Uani 1 1 d .
H2 H 0.5311 0.5067 0.0702 0.033 Uiso 1 1 calc R
C3 C 0.4251(6) 0.2293(10) 0.07611(13) 0.0266(14) Uani 1 1 d .
O3 O 0.5398(5) -0.0417(9) 0.04260(11) 0.0599(16) Uani 1 1 d .
N2 N 0.4282(5) 0.4587(9) 0.15843(11) 0.0352(13) Uani 1 1 d .
N3 N 0.5372(5) 0.6646(9) 0.12700(11) 0.0380(14) Uani 1 1 d .
C5 C 0.5005(6) 0.6407(12) 0.15451(14) 0.0363(16) Uani 1 1 d .
C6 C 0.4817(6) 0.4856(11) 0.11244(13) 0.0310(15) Uani 1 1 d .
C7 C 0.4160(6) 0.3579(13) 0.13177(13) 0.0342(15) Uani 1 1 d .
C8 C 0.5989(7) 0.9957(13) 0.17141(17) 0.049(2) Uani 1 1 d .
H8 H 0.6071 1.0442 0.1526 0.059 Uiso 1 1 calc R
C9 C 0.3522(6) 0.1682(12) 0.12358(13) 0.0343(16) Uani 1 1 d .
H9 H 0.3059 0.0872 0.1367 0.041 Uiso 1 1 calc R
O4 O 0.2878(6) 0.3137(16) 0.20497(13) 0.113(3) Uani 1 1 d .
C11 C 0.5748(8) 0.8548(15) 0.22735(16) 0.058(2) Uani 1 1 d .
H11 H 0.5669 0.8069 0.2462 0.070 Uiso 1 1 calc R
C12 C 0.5320(7) 0.7198(14) 0.20569(15) 0.049(2) Uani 1 1 d .
H12 H 0.4944 0.5810 0.2099 0.058 Uiso 1 1 calc R
C13 C 0.6414(7) 1.1303(14) 0.19338(17) 0.053(2) Uani 1 1 d .
H13 H 0.6785 1.2698 0.1892 0.064 Uiso 1 1 calc R
C14 C 0.6298(7) 1.0623(15) 0.22124(17) 0.055(2) Uani 1 1 d .
H14 H 0.6587 1.1550 0.2359 0.066 Uiso 1 1 calc R
C15 C 0.5444(6) 0.7890(12) 0.17747(14) 0.0376(17) Uani 1 1 d .
O5 O 0.6943(6) 0.9352(14) 0.09334(14) 0.097(2) Uani 1 1 d .
O6 O 0.2171(5) -0.1524(11) -0.02441(11) 0.0679(17) Uani 1 1 d .

loop_
_atom_site_aniso_label
_atom_site_aniso_U_11
_atom_site_aniso_U_22
_atom_site_aniso_U_33
_atom_site_aniso_U_23
_atom_site_aniso_U_13
_atom_site_aniso_U_12
S1 0.0439(9) 0.0280(7) 0.0289(8) -0.0078(8) 0.0018(8) -0.0002(8)
Na1 0.0514(18) 0.0342(15) 0.0512(18) -0.0044(14) -0.0044(14) -0.0082(15)
O1 0.057(3) 0.019(2) 0.030(2) 0.0004(19) 0.004(2) -0.005(2)
C1 0.033(4) 0.027(3) 0.035(4) 0.001(3) 0.000(3) -0.007(3)
O2 0.062(3) 0.047(3) 0.032(3) -0.008(2) -0.003(2) -0.020(3)
C2 0.037(4) 0.012(3) 0.034(4) 0.000(2) 0.003(3) -0.011(3)
C3 0.026(3) 0.025(3) 0.029(3) -0.003(3) -0.002(3) 0.001(3)
O3 0.079(4) 0.057(3) 0.043(3) -0.001(3) 0.014(3) 0.035(3)
N2 0.042(3) 0.035(3) 0.028(3) -0.008(2) -0.004(3) 0.004(3)
N3 0.055(4) 0.029(3) 0.030(3) -0.008(3) -0.002(3) -0.007(3)
C5 0.042(4) 0.032(3) 0.035(4) -0.004(3) -0.009(3) 0.002(3)
C6 0.033(4) 0.031(3) 0.029(4) -0.005(3) -0.005(3) 0.002(3)
C7 0.032(4) 0.044(4) 0.027(3) -0.009(3) -0.003(3) -0.007(3)
C8 0.066(5) 0.038(4) 0.044(5) -0.013(4) -0.010(4) 0.006(4)
C9 0.039(4) 0.036(4) 0.028(4) 0.001(3) 0.004(3) -0.011(3)
O4 0.102(6) 0.176(9) 0.060(4) 0.014(5) 0.015(4) -0.025(6)
C11 0.075(6) 0.065(5) 0.035(4) -0.029(4) -0.002(4) -0.006(5)
C12 0.061(5) 0.052(5) 0.033(4) -0.009(4) -0.002(4) 0.000(4)
C13 0.060(5) 0.039(4) 0.061(5) -0.017(4) -0.006(4) 0.007(4)
C14 0.055(5) 0.063(6) 0.047(5) -0.036(4) -0.006(4) 0.002(4)
C15 0.045(4) 0.038(4) 0.030(4) -0.013(3) -0.011(3) 0.002(4)
O5 0.073(5) 0.126(7) 0.093(5) 0.000(5) 0.012(4) -0.012(5)
O6 0.062(4) 0.081(4) 0.060(3) -0.010(4) 0.001(3) -0.003(4)

loop_
_atom_type_symbol
_atom_type_description
_atom_type_scat_dispersion_real
_atom_type_scat_dispersion_imag
_atom_type_scat_source
C C 0.0033 0.0016 'International Tables Vol C Tables 4.2.6.8 and 6.1.1.4'
H H 0.0000 0.0000 'International Tables Vol C Tables 4.2.6.8 and 6.1.1.4'
N N 0.0061 0.0033 'International Tables Vol C Tables 4.2.6.8 and 6.1.1.4'
O O 0.0106 0.0060 'International Tables Vol C Tables 4.2.6.8 and 6.1.1.4'
Na Na 0.0362 0.0249 'International Tables Vol C Tables 4.2.6.8 and 6.1.1.4'
S S 0.1246 0.1234 'International Tables Vol C Tables 4.2.6.8 and 6.1.1.4'

loop_
_geom_angle_atom_site_label_1
_geom_angle_atom_site_label_2
_geom_angle_atom_site_label_3
_geom_angle
_geom_angle_site_symmetry_1
_geom_angle_site_symmetry_3
O2 S1 O1 114.2(3) . .
O2 S1 O3 111.1(3) . .
O1 S1 O3 111.4(3) . .
O2 S1 C3 107.9(3) . .
O1 S1 C3 106.3(3) . .
O3 S1 C3 105.3(3) . .
O2 S1 Na1 41.6(2) . 7_655
O1 S1 Na1 118.41(19) . 7_655
O3 S1 Na1 72.0(3) . 7_655
C3 S1 Na1 133.1(2) . 7_655
O1 Na1 O2 127.98(19) 7_655 7_665
O1 Na1 O6 79.07(18) 7_655 .
O2 Na1 O6 151.6(2) 7_665 .
O1 Na1 O2 95.49(18) 7_655 .
O2 Na1 O2 88.70(17) 7_665 .
O6 Na1 O2 79.19(19) . .
O1 Na1 O1 79.10(17) 7_655 3_455
O2 Na1 O1 106.45(18) 7_665 3_455
O6 Na1 O1 85.10(19) . 3_455
O2 Na1 O1 164.1(2) . 3_455
O1 Na1 O6 152.9(2) 7_655 7_665
O2 Na1 O6 79.01(19) 7_665 7_665
O6 Na1 O6 74.65(16) . 7_665
O2 Na1 O6 85.90(19) . 7_665
O1 Na1 O6 92.23(19) 3_455 7_665
O1 Na1 S1 111.45(14) 7_655 7_665
O2 Na1 S1 23.01(12) 7_665 7_665
O6 Na1 S1 166.36(19) . 7_665
O2 Na1 S1 107.48(14) . 7_665
O1 Na1 S1 88.37(13) 3_455 7_665
O6 Na1 S1 93.68(16) 7_665 7_665
O1 Na1 Na1 163.47(12) 7_655 7_665
O2 Na1 Na1 41.12(12) 7_665 7_665
O6 Na1 Na1 110.54(17) . 7_665
O2 Na1 Na1 73.98(15) . 7_665
O1 Na1 Na1 114.33(12) 3_455 7_665
O6 Na1 Na1 41.15(15) 7_665 7_665
S1 Na1 Na1 61.60(4) 7_665 7_665
O1 Na1 Na1 74.39(11) 7_655 7_655
O2 Na1 Na1 129.09(16) 7_665 7_655
O6 Na1 Na1 41.79(15) . 7_655
O2 Na1 Na1 40.67(14) . 7_655
O1 Na1 Na1 123.67(12) 3_455 7_655
O6 Na1 Na1 89.92(18) 7_665 7_655
S1 Na1 Na1 147.62(8) 7_665 7_655
Na1 Na1 Na1 103.40(14) 7_665 7_655
O1 Na1 Na1 40.16(12) 7_655 5
O2 Na1 Na1 125.44(18) 7_665 5
O6 Na1 Na1 79.78(16) . 5
O2 Na1 Na1 133.87(18) . 5
O1 Na1 Na1 38.94(11) 3_455 5
O6 Na1 Na1 126.55(19) 7_665 5
S1 Na1 Na1 102.44(12) 7_665 5
Na1 Na1 Na1 152.15(12) 7_665 5
Na1 Na1 Na1 101.07(8) 7_655 5
S1 O1 Na1 129.7(3) . 7_665
S1 O1 Na1 127.8(3) . 3
Na1 O1 Na1 100.90(17) 7_665 3
C9 C1 C3 118.9(6) . .
S1 O2 Na1 115.4(3) . 7_655
S1 O2 Na1 134.1(3) . .
Na1 O2 Na1 98.21(19) 7_655 .
C3 C2 C6 115.9(6) . .
C2 C3 C1 123.7(6) . .
C2 C3 S1 118.0(5) . .
C1 C3 S1 118.0(5) . .
C5 N2 C7 105.5(5) . .
C5 N3 C6 104.9(6) . .
N2 C5 N3 113.0(6) . .
N2 C5 C15 124.3(6) . .
N3 C5 C15 122.5(7) . .
C7 C6 N3 108.3(5) . .
C7 C6 C2 121.1(6) . .
N3 C6 C2 130.5(6) . .
C9 C7 C6 121.6(6) . .
C9 C7 N2 130.2(6) . .
C6 C7 N2 108.3(6) . .
C15 C8 C13 119.5(8) . .
C7 C9 C1 118.7(6) . .
C12 C11 C14 120.0(8) . .
C11 C12 C15 120.5(8) . .
C14 C13 C8 121.2(8) . .
C13 C14 C11 119.4(7) . .
C8 C15 C12 119.5(7) . .
C8 C15 C5 120.6(7) . .
C12 C15 C5 119.9(7) . .
Na1 O6 Na1 97.1(2) . 7_655

loop_
_geom_bond_atom_site_label_1
_geom_bond_atom_site_label_2
_geom_bond_distance
_geom_bond_site_symmetry_2
S1 O2 1.436(5) .
S1 O1 1.448(4) .
S1 O3 1.450(5) .
S1 C3 1.767(6) .
S1 Na1 3.318(3) 7_655
Na1 O1 2.406(5) 7_655
Na1 O2 2.437(6) 7_665
Na1 O6 2.455(7) .
Na1 O2 2.460(6) .
Na1 O1 2.469(5) 3_455
Na1 O6 2.486(7) 7_665
Na1 S1 3.318(3) 7_665
Na1 Na1 3.702(4) 7_665
Na1 Na1 3.702(4) 7_655
Na1 Na1 3.759(5) 5
O1 Na1 2.406(5) 7_665
O1 Na1 2.469(5) 3
C1 C9 1.386(8) .
C1 C3 1.396(8) .
O2 Na1 2.437(6) 7_655
C2 C3 1.362(8) .
C2 C6 1.409(8) .
N2 C5 1.341(9) .
N2 C7 1.388(8) .
N3 C5 1.361(8) .
N3 C6 1.389(8) .
C5 C15 1.463(9) .
C6 C7 1.381(9) .
C7 C9 1.366(9) .
C8 C15 1.375(10) .
C8 C13 1.377(10) .
C11 C12 1.369(9) .
C11 C14 1.382(11) .
C12 C15 1.391(10) .
C13 C14 1.372(11) .
O6 Na1 2.486(7) 7_655
